data_4503117
loop_
_publ_author_name
'Ergaz, Itzhak'
'Toscano, Rub\'en Alfredo'
'Delgado, Guillermo'
'Steinberg, Avital'
'Glaser, Robert'

_publ_section_title
;
 The Effect of Environment on Molecular Structure: The Crystalline-State
 Stereochemistry ofN-Methylated Adamantane 1,3-Diammonium Salts
;
_journal_issue 4
_journal_name_full 'Crystal Growth &amp; Design'
_journal_page_first 1399
_journal_paper_doi 10.1021/cg0704908
_journal_volume 8
_journal_year 2008
_chemical_formula_moiety 'C16 H32 N2, H2 O, 2(I)'
_chemical_formula_sum 'C16 H34 I2 N2 O'
_chemical_formula_weight 524.25
_chemical_name_systematic
; 

N,N,N,N',N',N'-hexamethyl-1,3-diaminoadamantane diiodide monohydrate
;
_space_group_IT_number 19
_symmetry_cell_setting orthorhombic
_symmetry_space_group_name_Hall 'P 2ac 2ab'
_symmetry_space_group_name_H-M 'P 21 21 21'
_atom_sites_solution_hydrogens geom
_atom_sites_solution_primary direct
_atom_sites_solution_secondary difmap
_audit_creation_method SHELXL-97
_cell_angle_alpha 90.00
_cell_angle_beta 90.00
_cell_angle_gamma 90.00
_cell_formula_units_Z 4
_cell_length_a 9.6400(10)
_cell_length_b 13.982(2)
_cell_length_c 15.601(2)
_cell_measurement_reflns_used 7993
_cell_measurement_temperature 298(2)
_cell_measurement_theta_max 24.90
_cell_measurement_theta_min 2.48
_cell_volume 2102.8(5)
_computing_cell_refinement 'SMART V 5.625 (Bruker, 1999)'
_computing_data_collection 'SMART V 5.625 (Bruker, 1999)'
_computing_data_reduction 'SAINT V 6.23C (Bruker, 1999)'
_computing_molecular_graphics 'SHELXTL V 6.12 (Sheldrick, 2000)'
_computing_publication_material 'SHELXTL V 6.12 (Sheldrick, 2000)'
_computing_structure_refinement 'SHELXTL V 6.12 (Sheldrick, 2000)'
_computing_structure_solution 'SHELXTL V 6.12 (Sheldrick, 2000)'
_diffrn_ambient_temperature 298(2)
_diffrn_detector_area_resol_mean 0.661
_diffrn_measured_fraction_theta_full 0.999
_diffrn_measured_fraction_theta_max 0.999
_diffrn_measurement_device_type 'Bruker Smart Apex CCD diffractometer'
_diffrn_measurement_method \w-scans
_diffrn_radiation_monochromator graphite
_diffrn_radiation_source 'fine-focus sealed tube'
_diffrn_radiation_type MoK\a
_diffrn_radiation_wavelength 0.71073
_diffrn_reflns_av_R_equivalents 0.0907
_diffrn_reflns_av_sigmaI/netI 0.0661
_diffrn_reflns_limit_h_max 11
_diffrn_reflns_limit_h_min -11
_diffrn_reflns_limit_k_max 16
_diffrn_reflns_limit_k_min -16
_diffrn_reflns_limit_l_max 18
_diffrn_reflns_limit_l_min -18
_diffrn_reflns_number 17683
_diffrn_reflns_theta_full 25.35
_diffrn_reflns_theta_max 25.35
_diffrn_reflns_theta_min 1.96
_diffrn_standards_decay_% 0
_exptl_absorpt_coefficient_mu 2.994
_exptl_absorpt_correction_T_max 0.65126
_exptl_absorpt_correction_T_min 0.52784
_exptl_absorpt_correction_type multi-scan
_exptl_absorpt_process_details '(Sheldrick, 2004)'
_exptl_crystal_colour colorless
_exptl_crystal_density_diffrn 1.656
_exptl_crystal_density_method 'not measured'
_exptl_crystal_description prism
_exptl_crystal_F_000 1032
_exptl_crystal_size_max 0.212
_exptl_crystal_size_mid 0.178
_exptl_crystal_size_min 0.144
_refine_diff_density_max 1.431
_refine_diff_density_min -0.335
_refine_diff_density_rms 0.120
_refine_ls_abs_structure_details 'Flack H D (1983), Acta Cryst. A39, 876-881'
_refine_ls_abs_structure_Flack -0.04(5)
_refine_ls_extinction_method none
_refine_ls_goodness_of_fit_ref 1.072
_refine_ls_hydrogen_treatment mixed
_refine_ls_matrix_type full
_refine_ls_number_parameters 202
_refine_ls_number_reflns 3843
_refine_ls_number_restraints 2
_refine_ls_restrained_S_all 1.071
_refine_ls_R_factor_all 0.0494
_refine_ls_R_factor_gt 0.0457
_refine_ls_shift/su_max 0.001
_refine_ls_shift/su_mean 0.000
_refine_ls_structure_factor_coef Fsqd
_refine_ls_weighting_details 'calc w=1/[\s^2^(Fo^2^)+(0.0414P)^2^+0.8085P] where P=(Fo^2^+2Fc^2^)/3'
_refine_ls_weighting_scheme calc
_refine_ls_wR_factor_gt 0.1077
_refine_ls_wR_factor_ref 0.1104
_reflns_number_gt 3555
_reflns_number_total 3843
_reflns_threshold_expression >2sigma(I)
_cod_data_source_file cg0704908-file009.cif
_cod_data_source_block 157DLG06
_cod_depositor_comments
;
The following automatic conversions were performed:

'_symmetry_cell_setting' value 'Orthorhombic' changed to
'orthorhombic' according to
/home/saulius/struct/CIF-dictionaries/cif_core.dic dictionary named
'cif_core.dic' version 2.4.1 from 2010-06-29.

Automatic conversion script
Id: cif_fix_values 1715 2011-07-08 13:25:40Z adriana 
;
_cod_database_code 4503117

loop_
_symmetry_equiv_pos_as_xyz
'x, y, z'
'-x+1/2, -y, z+1/2'
'-x, y+1/2, -z+1/2'
'x+1/2, -y+1/2, -z'

loop_
_atom_site_label
_atom_site_type_symbol
_atom_site_fract_x
_atom_site_fract_y
_atom_site_fract_z
_atom_site_U_iso_or_equiv
_atom_site_adp_type
_atom_site_occupancy
_atom_site_symmetry_multiplicity
_atom_site_calc_flag
_atom_site_refinement_flags
I1 I -0.00796(6) 0.70395(3) 0.68469(3) 0.06856(18) Uani 1 1 d .
I2 I -0.39537(5) 0.42441(4) 0.57216(3) 0.06598(17) Uani 1 1 d .
O1 O -0.3659(10) 0.6460(6) 0.6910(8) 0.135(4) Uani 1 1 d D
H1A H -0.288(10) 0.673(12) 0.677(12) 0.202 Uiso 1 1 d D
H1B H -0.37(2) 0.604(11) 0.650(9) 0.202 Uiso 1 1 d D
N1 N 0.0816(5) 0.3737(3) 0.5811(3) 0.0415(11) Uani 1 1 d .
N2 N -0.1350(6) 0.6139(4) 0.3768(3) 0.0514(13) Uani 1 1 d .
C1 C 0.1121(6) 0.4418(4) 0.5018(4) 0.0406(12) Uani 1 1 d .
C2 C -0.0236(7) 0.4949(4) 0.4788(3) 0.0418(13) Uani 1 1 d .
H2A H -0.0541 0.5330 0.5272 0.050 Uiso 1 1 calc R
H2B H -0.0959 0.4490 0.4654 0.050 Uiso 1 1 calc R
C3 C 0.0025(8) 0.5607(4) 0.4002(3) 0.0498(14) Uani 1 1 d .
C4 C 0.0527(8) 0.4996(6) 0.3248(4) 0.0595(19) Uani 1 1 d .
H4A H -0.0169 0.4521 0.3108 0.071 Uiso 1 1 calc R
H4B H 0.0667 0.5399 0.2749 0.071 Uiso 1 1 calc R
C5 C 0.1885(9) 0.4502(6) 0.3483(5) 0.065(2) Uani 1 1 d .
H5 H 0.2209 0.4125 0.2992 0.078 Uiso 1 1 calc R
C6 C 0.2994(9) 0.5216(7) 0.3731(5) 0.073(2) Uani 1 1 d .
H6A H 0.3839 0.4882 0.3888 0.088 Uiso 1 1 calc R
H6B H 0.3198 0.5631 0.3250 0.088 Uiso 1 1 calc R
C7 C 0.2484(7) 0.5800(6) 0.4478(5) 0.0622(18) Uani 1 1 d .
H7 H 0.3195 0.6273 0.4627 0.075 Uiso 1 1 calc R
C8 C 0.2228(7) 0.5155(5) 0.5257(5) 0.0491(15) Uani 1 1 d .
H8A H 0.3080 0.4833 0.5419 0.059 Uiso 1 1 calc R
H8B H 0.1916 0.5535 0.5740 0.059 Uiso 1 1 calc R
C9 C 0.1622(8) 0.3827(5) 0.4252(5) 0.0550(16) Uani 1 1 d .
H9A H 0.0927 0.3354 0.4100 0.066 Uiso 1 1 calc R
H9B H 0.2471 0.3493 0.4400 0.066 Uiso 1 1 calc R
C10 C 0.1155(8) 0.6328(5) 0.4232(5) 0.0573(16) Uani 1 1 d .
H10A H 0.0848 0.6721 0.4708 0.069 Uiso 1 1 calc R
H10B H 0.1332 0.6744 0.3747 0.069 Uiso 1 1 calc R
C11 C 0.2111(8) 0.3213(7) 0.6075(6) 0.083(3) Uani 1 1 d .
H11A H 0.1908 0.2805 0.6554 0.124 Uiso 1 1 calc R
H11B H 0.2812 0.3667 0.6236 0.124 Uiso 1 1 calc R
H11C H 0.2440 0.2834 0.5605 0.124 Uiso 1 1 calc R
C12 C 0.0249(10) 0.4317(6) 0.6563(4) 0.066(2) Uani 1 1 d .
H12A H -0.0666 0.4542 0.6428 0.099 Uiso 1 1 calc R
H12B H 0.0846 0.4853 0.6670 0.099 Uiso 1 1 calc R
H12C H 0.0211 0.3920 0.7065 0.099 Uiso 1 1 calc R
C13 C -0.0238(8) 0.2995(5) 0.5628(5) 0.0589(16) Uani 1 1 d .
H13A H 0.0102 0.2574 0.5190 0.088 Uiso 1 1 calc R
H13B H -0.1079 0.3295 0.5436 0.088 Uiso 1 1 calc R
H13C H -0.0421 0.2635 0.6139 0.088 Uiso 1 1 calc R
C14 C -0.1131(11) 0.6877(6) 0.3098(5) 0.076(2) Uani 1 1 d .
H14A H -0.0589 0.6611 0.2640 0.115 Uiso 1 1 calc R
H14B H -0.0649 0.7413 0.3342 0.115 Uiso 1 1 calc R
H14C H -0.2012 0.7083 0.2880 0.115 Uiso 1 1 calc R
C15 C -0.1981(10) 0.6639(7) 0.4540(5) 0.083(3) Uani 1 1 d .
H15A H -0.2645 0.7104 0.4349 0.124 Uiso 1 1 calc R
H15B H -0.1262 0.6952 0.4860 0.124 Uiso 1 1 calc R
H15C H -0.2434 0.6176 0.4898 0.124 Uiso 1 1 calc R
C16 C -0.2440(8) 0.5461(7) 0.3437(6) 0.074(2) Uani 1 1 d .
H16A H -0.3331 0.5768 0.3452 0.111 Uiso 1 1 calc R
H16B H -0.2461 0.4898 0.3789 0.111 Uiso 1 1 calc R
H16C H -0.2224 0.5284 0.2857 0.111 Uiso 1 1 calc R

loop_
_atom_site_aniso_label
_atom_site_aniso_U_11
_atom_site_aniso_U_22
_atom_site_aniso_U_33
_atom_site_aniso_U_23
_atom_site_aniso_U_13
_atom_site_aniso_U_12
I1 0.0814(4) 0.0605(3) 0.0638(3) -0.0202(2) 0.0060(3) -0.0032(3)
I2 0.0410(2) 0.0846(3) 0.0723(3) -0.0008(3) 0.0005(2) -0.0030(2)
O1 0.108(6) 0.083(5) 0.213(11) 0.024(6) 0.050(7) 0.008(4)
N1 0.043(3) 0.038(2) 0.043(3) 0.009(2) 0.003(2) 0.004(2)
N2 0.060(4) 0.056(3) 0.038(3) 0.005(2) -0.005(2) 0.011(3)
C1 0.037(3) 0.044(3) 0.041(3) 0.004(2) 0.007(2) 0.003(3)
C2 0.047(4) 0.046(3) 0.032(3) -0.002(2) -0.001(3) 0.001(3)
C3 0.058(4) 0.054(3) 0.037(3) 0.005(2) 0.007(3) 0.008(3)
C4 0.068(5) 0.074(5) 0.036(3) -0.004(3) 0.008(3) 0.014(4)
C5 0.080(5) 0.066(5) 0.048(4) -0.006(3) 0.018(4) 0.012(4)
C6 0.067(5) 0.087(6) 0.066(5) 0.021(4) 0.029(4) 0.007(5)
C7 0.045(4) 0.064(4) 0.078(5) 0.017(4) 0.010(3) -0.017(3)
C8 0.034(3) 0.053(4) 0.061(4) 0.005(3) 0.001(3) -0.002(3)
C9 0.065(4) 0.050(3) 0.050(4) -0.010(3) 0.005(3) 0.011(3)
C10 0.067(4) 0.052(3) 0.053(4) 0.008(3) 0.002(4) -0.007(3)
C11 0.049(4) 0.098(6) 0.101(6) 0.054(5) -0.001(4) 0.020(4)
C12 0.095(6) 0.062(4) 0.041(3) 0.009(3) 0.006(4) -0.001(5)
C13 0.061(4) 0.050(3) 0.066(4) 0.004(3) 0.002(4) -0.015(3)
C14 0.081(5) 0.079(5) 0.070(5) 0.028(4) -0.011(5) 0.006(5)
C15 0.090(6) 0.098(6) 0.060(5) -0.005(4) -0.006(4) 0.052(5)
C16 0.049(4) 0.103(7) 0.070(5) 0.005(5) -0.009(4) 0.008(4)

loop_
_atom_type_symbol
_atom_type_description
_atom_type_scat_dispersion_real
_atom_type_scat_dispersion_imag
_atom_type_scat_source
C C 0.0033 0.0016 'International Tables Vol C Tables 4.2.6.8 and 6.1.1.4'
H H 0.0000 0.0000 'International Tables Vol C Tables 4.2.6.8 and 6.1.1.4'
N N 0.0061 0.0033 'International Tables Vol C Tables 4.2.6.8 and 6.1.1.4'
O O 0.0106 0.0060 'International Tables Vol C Tables 4.2.6.8 and 6.1.1.4'
I I -0.4742 1.8119 'International Tables Vol C Tables 4.2.6.8 and 6.1.1.4'

loop_
_geom_angle_atom_site_label_1
_geom_angle_atom_site_label_2
_geom_angle_atom_site_label_3
_geom_angle
H1A O1 H1B 100(10)
C13 N1 C11 106.3(6)
C13 N1 C12 106.0(5)
C11 N1 C12 110.2(6)
C13 N1 C1 113.4(5)
C11 N1 C1 110.6(5)
C12 N1 C1 110.3(4)
C14 N2 C16 107.2(6)
C14 N2 C15 107.2(7)
C16 N2 C15 106.4(7)
C14 N2 C3 112.0(6)
C16 N2 C3 111.9(5)
C15 N2 C3 111.9(5)
C8 C1 C9 109.5(5)
C8 C1 C2 108.9(5)
C9 C1 C2 110.2(5)
C8 C1 N1 110.0(5)
C9 C1 N1 110.0(5)
C2 C1 N1 108.2(4)
C1 C2 C3 109.3(5)
C1 C2 H2A 109.8
C3 C2 H2A 109.8
C1 C2 H2B 109.8
C3 C2 H2B 109.8
H2A C2 H2B 108.3
C10 C3 C4 108.9(6)
C10 C3 C2 108.7(5)
C4 C3 C2 109.1(5)
C10 C3 N2 110.2(5)
C4 C3 N2 110.8(5)
C2 C3 N2 109.2(5)
C5 C4 C3 109.9(6)
C5 C4 H4A 109.7
C3 C4 H4A 109.7
C5 C4 H4B 109.7
C3 C4 H4B 109.7
H4A C4 H4B 108.2
C6 C5 C4 111.6(7)
C6 C5 C9 108.6(6)
C4 C5 C9 108.8(6)
C6 C5 H5 109.3
C4 C5 H5 109.3
C9 C5 H5 109.3
C7 C6 C5 109.0(6)
C7 C6 H6A 109.9
C5 C6 H6A 109.9
C7 C6 H6B 109.9
C5 C6 H6B 109.9
H6A C6 H6B 108.3
C6 C7 C10 110.0(7)
C6 C7 C8 110.3(6)
C10 C7 C8 110.4(5)
C6 C7 H7 108.7
C10 C7 H7 108.7
C8 C7 H7 108.7
C1 C8 C7 108.3(5)
C1 C8 H8A 110.0
C7 C8 H8A 110.0
C1 C8 H8B 110.0
C7 C8 H8B 110.0
H8A C8 H8B 108.4
C1 C9 C5 109.1(5)
C1 C9 H9A 109.9
C5 C9 H9A 109.9
C1 C9 H9B 109.9
C5 C9 H9B 109.9
H9A C9 H9B 108.3
C3 C10 C7 109.8(5)
C3 C10 H10A 109.7
C7 C10 H10A 109.7
C3 C10 H10B 109.7
C7 C10 H10B 109.7
H10A C10 H10B 108.2
N1 C11 H11A 109.5
N1 C11 H11B 109.5
H11A C11 H11B 109.5
N1 C11 H11C 109.5
H11A C11 H11C 109.5
H11B C11 H11C 109.5
N1 C12 H12A 109.5
N1 C12 H12B 109.5
H12A C12 H12B 109.5
N1 C12 H12C 109.5
H12A C12 H12C 109.5
H12B C12 H12C 109.5
N1 C13 H13A 109.5
N1 C13 H13B 109.5
H13A C13 H13B 109.5
N1 C13 H13C 109.5
H13A C13 H13C 109.5
H13B C13 H13C 109.5
N2 C14 H14A 109.5
N2 C14 H14B 109.5
H14A C14 H14B 109.5
N2 C14 H14C 109.5
H14A C14 H14C 109.5
H14B C14 H14C 109.5
N2 C15 H15A 109.5
N2 C15 H15B 109.5
H15A C15 H15B 109.5
N2 C15 H15C 109.5
H15A C15 H15C 109.5
H15B C15 H15C 109.5
N2 C16 H16A 109.5
N2 C16 H16B 109.5
H16A C16 H16B 109.5
N2 C16 H16C 109.5
H16A C16 H16C 109.5
H16B C16 H16C 109.5

loop_
_geom_bond_atom_site_label_1
_geom_bond_atom_site_label_2
_geom_bond_distance
O1 H1A 0.872(10)
O1 H1B 0.871(10)
N1 C13 1.480(8)
N1 C11 1.505(8)
N1 C12 1.527(9)
N1 C1 1.589(7)
N2 C14 1.484(9)
N2 C16 1.507(10)
N2 C15 1.519(9)
N2 C3 1.563(9)
C1 C8 1.529(9)
C1 C9 1.532(9)
C1 C2 1.546(8)
C2 C3 1.553(8)
C2 H2A 0.9700
C2 H2B 0.9700
C3 C10 1.527(10)
C3 C4 1.532(9)
C4 C5 1.525(11)
C4 H4A 0.9700
C4 H4B 0.9700
C5 C6 1.514(12)
C5 C9 1.547(10)
C5 H5 0.9800
C6 C7 1.506(11)
C6 H6A 0.9700
C6 H6B 0.9700
C7 C10 1.527(10)
C7 C8 1.534(10)
C7 H7 0.9800
C8 H8A 0.9700
C8 H8B 0.9700
C9 H9A 0.9700
C9 H9B 0.9700
C10 H10A 0.9700
C10 H10B 0.9700
C11 H11A 0.9600
C11 H11B 0.9600
C11 H11C 0.9600
C12 H12A 0.9600
C12 H12B 0.9600
C12 H12C 0.9600
C13 H13A 0.9600
C13 H13B 0.9600
C13 H13C 0.9600
C14 H14A 0.9600
C14 H14B 0.9600
C14 H14C 0.9600
C15 H15A 0.9600
C15 H15B 0.9600
C15 H15C 0.9600
C16 H16A 0.9600
C16 H16B 0.9600
C16 H16C 0.9600

loop_
_geom_hbond_atom_site_label_D
_geom_hbond_atom_site_label_H
_geom_hbond_atom_site_label_A
_geom_hbond_distance_DH
_geom_hbond_distance_HA
_geom_hbond_distance_DA
_geom_hbond_angle_DHA
O1 H1A I1 0.872(10) 2.73(8) 3.545(10) 156(16)
O1 H1B I2 0.871(10) 2.80(8) 3.622(10) 158(18)

loop_
_geom_torsion_atom_site_label_1
_geom_torsion_atom_site_label_2
_geom_torsion_atom_site_label_3
_geom_torsion_atom_site_label_4
_geom_torsion
C13 N1 C1 C8 -179.4(5)
C11 N1 C1 C8 -60.1(7)
C12 N1 C1 C8 62.0(7)
C13 N1 C1 C9 -58.6(7)
C11 N1 C1 C9 60.6(7)
C12 N1 C1 C9 -177.3(6)
C13 N1 C1 C2 61.8(6)
C11 N1 C1 C2 -178.9(6)
C12 N1 C1 C2 -56.9(6)
C8 C1 C2 C3 61.5(6)
C9 C1 C2 C3 -58.7(6)
N1 C1 C2 C3 -179.0(4)
C1 C2 C3 C10 -60.0(6)
C1 C2 C3 C4 58.6(7)
C1 C2 C3 N2 179.7(5)
C14 N2 C3 C10 53.0(7)
C16 N2 C3 C10 173.3(5)
C15 N2 C3 C10 -67.4(7)
C14 N2 C3 C4 -67.6(8)
C16 N2 C3 C4 52.7(7)
C15 N2 C3 C4 172.0(7)
C14 N2 C3 C2 172.3(5)
C16 N2 C3 C2 -67.4(7)
C15 N2 C3 C2 51.9(8)
C10 C3 C4 C5 57.4(7)
C2 C3 C4 C5 -61.0(8)
N2 C3 C4 C5 178.8(6)
C3 C4 C5 C6 -57.7(8)
C3 C4 C5 C9 62.1(8)
C4 C5 C6 C7 58.4(8)
C9 C5 C6 C7 -61.6(8)
C5 C6 C7 C10 -59.6(8)
C5 C6 C7 C8 62.4(8)
C9 C1 C8 C7 59.3(7)
C2 C1 C8 C7 -61.2(7)
N1 C1 C8 C7 -179.6(5)
C6 C7 C8 C1 -60.7(7)
C10 C7 C8 C1 61.0(8)
C8 C1 C9 C5 -60.0(7)
C2 C1 C9 C5 59.8(7)
N1 C1 C9 C5 178.9(5)
C6 C5 C9 C1 60.7(8)
C4 C5 C9 C1 -61.0(8)
C4 C3 C10 C7 -59.5(7)
C2 C3 C10 C7 59.2(7)
N2 C3 C10 C7 178.8(5)
C6 C7 C10 C3 61.4(7)
C8 C7 C10 C3 -60.5(8)
